data_2216859
loop_
_publ_author_name
'Yinghua Li'
'Zhihui Liu'
'Hong Deng'

_publ_section_title
;
 Dichloridobis(pyridine-3-carbaldehyde-\k<i>N</i>)zinc(II)
;
_journal_coeditor_code ZL2084
_journal_issue 12
_journal_name_full 'Acta Crystallographica Section E'
_journal_page_first m3065
_journal_page_last m3065
_journal_paper_doi 10.1107/S1600536807057881
_journal_volume 63
_journal_year 2007
_chemical_formula_iupac '[Zn Cl2 (C6 H5 N O)2]'
_chemical_formula_moiety 'C12 H10 Cl2 N2 O2 Zn'
_chemical_formula_sum 'C12 H10 Cl2 N2 O2 Zn'
_chemical_formula_weight 350.49
_chemical_name_systematic
;
Dichloridobis(pyridine-3-carbaldehyde-\kN)zinc(II)
;
_space_group_IT_number 62
_symmetry_cell_setting orthorhombic
_symmetry_space_group_name_Hall '-P 2ac 2n'
_symmetry_space_group_name_H-M 'P n m a'
_atom_sites_solution_hydrogens geom
_atom_sites_solution_primary direct
_atom_sites_solution_secondary difmap
_audit_creation_method SHELXL97
_cell_angle_alpha 90.00
_cell_angle_beta 90.00
_cell_angle_gamma 90.00
_cell_formula_units_Z 4
_cell_length_a 5.84450(10)
_cell_length_b 19.2032(3)
_cell_length_c 12.3216(2)
_cell_measurement_reflns_used 1650
_cell_measurement_temperature 296(2)
_cell_measurement_theta_max 28.00
_cell_measurement_theta_min 1.36
_cell_volume 1382.89(4)
_computing_cell_refinement 'SAINT (Bruker, 2004)'
_computing_data_collection 'APEX2 (Bruker, 2004)'
_computing_data_reduction 'SAINT (Bruker, 2004)'
_computing_molecular_graphics 'XP in SHELXTL (Bruker, 2004)'
_computing_publication_material 'SHELXTL (Bruker, 2004)'
_computing_structure_refinement 'SHELXL97 (Sheldrick, 1997)'
_computing_structure_solution 'SHELXS97 (Sheldrick, 1997)'
_diffrn_ambient_temperature 296(2)
_diffrn_measured_fraction_theta_full 1.000
_diffrn_measured_fraction_theta_max 1.000
_diffrn_measurement_device_type 'Bruker APEXII area-detector'
_diffrn_measurement_method '\f and \w'
_diffrn_radiation_monochromator graphite
_diffrn_radiation_source 'fine-focus sealed tube'
_diffrn_radiation_type MoK\a
_diffrn_radiation_wavelength 0.71073
_diffrn_reflns_av_R_equivalents 0.0266
_diffrn_reflns_av_sigmaI/netI 0.0175
_diffrn_reflns_limit_h_max 7
_diffrn_reflns_limit_h_min -7
_diffrn_reflns_limit_k_max 23
_diffrn_reflns_limit_k_min -24
_diffrn_reflns_limit_l_max 16
_diffrn_reflns_limit_l_min -14
_diffrn_reflns_number 11915
_diffrn_reflns_theta_full 27.50
_diffrn_reflns_theta_max 27.50
_diffrn_reflns_theta_min 1.96
_diffrn_standards_number 0
_exptl_absorpt_coefficient_mu 2.159
_exptl_absorpt_correction_T_max 0.6819
_exptl_absorpt_correction_T_min 0.6587
_exptl_absorpt_correction_type multi-scan
_exptl_absorpt_process_details '(SADABS; Sheldrick, 1996)'
_exptl_crystal_colour colourless
_exptl_crystal_density_diffrn 1.683
_exptl_crystal_density_method 'not measured'
_exptl_crystal_description prismatic
_exptl_crystal_F_000 704
_exptl_crystal_size_max 0.20
_exptl_crystal_size_mid 0.18
_exptl_crystal_size_min 0.18
_refine_diff_density_max 0.238
_refine_diff_density_min -0.260
_refine_ls_extinction_method none
_refine_ls_goodness_of_fit_ref 1.047
_refine_ls_hydrogen_treatment constr
_refine_ls_matrix_type full
_refine_ls_number_parameters 91
_refine_ls_number_reflns 1639
_refine_ls_number_restraints 0
_refine_ls_restrained_S_all 1.047
_refine_ls_R_factor_all 0.0282
_refine_ls_R_factor_gt 0.0218
_refine_ls_shift/su_max 0.000
_refine_ls_shift/su_mean 0.000
_refine_ls_structure_factor_coef Fsqd
_refine_ls_weighting_details 'calc w = 1/[\s^2^(Fo^2^)+(0.0316P)^2^+0.3618P] where P=(Fo^2^+2Fc^2^)/3'
_refine_ls_weighting_scheme calc
_refine_ls_wR_factor_gt 0.0569
_refine_ls_wR_factor_ref 0.0607
_reflns_number_gt 1412
_reflns_number_total 1639
_reflns_threshold_expression I>2\s(I)
_cod_data_source_file zl2084.cif
_cod_data_source_block I
_cod_database_code 2216859
_cod_database_fobs_code 2216859

loop_
_symmetry_equiv_pos_as_xyz
'x, y, z'
'-x+1/2, -y, z+1/2'
'-x, y+1/2, -z'
'x+1/2, -y+1/2, -z+1/2'
'-x, -y, -z'
'x-1/2, y, -z-1/2'
'x, -y-1/2, z'
'-x-1/2, y-1/2, z-1/2'

loop_
_atom_site_type_symbol
_atom_site_label
_atom_site_fract_x
_atom_site_fract_y
_atom_site_fract_z
_atom_site_U_iso_or_equiv
_atom_site_adp_type
_atom_site_calc_flag
_atom_site_refinement_flags
_atom_site_occupancy
C C1 0.4874(3) 0.65200(8) 0.05903(13) 0.0386(4) Uani d . 1
H H1 0.4698 0.6765 0.1236 0.046 Uiso calc R 1
C C2 0.6525(3) 0.60094(9) 0.05413(15) 0.0420(4) Uani d . 1
C C3 0.6773(3) 0.56404(9) -0.04233(17) 0.0515(5) Uani d . 1
H H3 0.7865 0.5290 -0.0483 0.062 Uiso calc R 1
C C4 0.5380(4) 0.58012(9) -0.12864(15) 0.0516(5) Uani d . 1
H H4 0.5512 0.5560 -0.1938 0.062 Uiso calc R 1
C C5 0.3783(3) 0.63254(9) -0.11717(14) 0.0450(4) Uani d . 1
H H5 0.2860 0.6436 -0.1762 0.054 Uiso calc R 1
C C6 0.7926(3) 0.58667(10) 0.15072(16) 0.0542(5) Uani d . 1
H H6 0.7659 0.6133 0.2125 0.065 Uiso calc R 1
Cl Cl1 -0.12237(11) 0.7500 -0.14568(5) 0.05127(17) Uani d S 1
Cl Cl2 0.00885(11) 0.7500 0.15928(5) 0.05020(17) Uani d S 1
N N1 0.3506(2) 0.66815(7) -0.02492(11) 0.0368(3) Uani d . 1
O O1 0.9395(3) 0.54290(8) 0.15522(14) 0.0800(5) Uani d . 1
Zn Zn1 0.12503(4) 0.7500 -0.01246(2) 0.03558(10) Uani d S 1

loop_
_atom_site_aniso_label
_atom_site_aniso_U_11
_atom_site_aniso_U_22
_atom_site_aniso_U_33
_atom_site_aniso_U_12
_atom_site_aniso_U_13
_atom_site_aniso_U_23
C1 0.0421(9) 0.0379(9) 0.0360(8) 0.0006(7) -0.0002(7) -0.0014(6)
C2 0.0414(9) 0.0367(8) 0.0479(9) 0.0022(7) 0.0022(7) 0.0041(7)
C3 0.0547(11) 0.0388(9) 0.0610(11) 0.0089(8) 0.0137(9) -0.0008(8)
C4 0.0683(12) 0.0435(10) 0.0429(10) 0.0012(9) 0.0087(9) -0.0087(8)
C5 0.0541(11) 0.0441(9) 0.0369(8) -0.0041(8) -0.0010(7) -0.0015(7)
C6 0.0513(11) 0.0511(11) 0.0601(11) 0.0052(9) -0.0048(9) 0.0071(9)
Cl1 0.0436(4) 0.0672(4) 0.0430(3) 0.000 -0.0112(3) 0.000
Cl2 0.0504(4) 0.0647(4) 0.0355(3) 0.000 0.0057(3) 0.000
N1 0.0385(7) 0.0361(7) 0.0359(7) 0.0005(6) 0.0002(5) -0.0009(5)
O1 0.0728(10) 0.0789(11) 0.0884(12) 0.0346(9) -0.0138(9) 0.0078(9)
Zn1 0.03358(17) 0.03874(16) 0.03444(15) 0.000 -0.00213(10) 0.000

loop_
_atom_type_symbol
_atom_type_description
_atom_type_scat_dispersion_real
_atom_type_scat_dispersion_imag
_atom_type_scat_source
C C 0.0033 0.0016 'International Tables Vol C Tables 4.2.6.8 and 6.1.1.4'
H H 0.0000 0.0000 'International Tables Vol C Tables 4.2.6.8 and 6.1.1.4'
N N 0.0061 0.0033 'International Tables Vol C Tables 4.2.6.8 and 6.1.1.4'
O O 0.0106 0.0060 'International Tables Vol C Tables 4.2.6.8 and 6.1.1.4'
Zn Zn 0.2839 1.4301 'International Tables Vol C Tables 4.2.6.8 and 6.1.1.4'
Cl Cl 0.1484 0.1585 'International Tables Vol C Tables 4.2.6.8 and 6.1.1.4'

loop_
_geom_angle_atom_site_label_1
_geom_angle_atom_site_label_2
_geom_angle_atom_site_label_3
_geom_angle_site_symmetry_1
_geom_angle
N1 C1 C2 . 123.20(15)
N1 C1 H1 . 118.4
C2 C1 H1 . 118.4
C1 C2 C3 . 118.24(17)
C1 C2 C6 . 119.17(17)
C3 C2 C6 . 122.58(17)
C4 C3 C2 . 119.00(17)
C4 C3 H3 . 120.5
C2 C3 H3 . 120.5
C3 C4 C5 . 119.03(17)
C3 C4 H4 . 120.5
C5 C4 H4 . 120.5
N1 C5 C4 . 122.85(17)
N1 C5 H5 . 118.6
C4 C5 H5 . 118.6
O1 C6 C2 . 124.41(19)
O1 C6 H6 . 117.8
C2 C6 H6 . 117.8
C5 N1 C1 . 117.67(15)
C5 N1 Zn1 . 122.16(12)
C1 N1 Zn1 . 120.02(11)
N1 Zn1 N1 7_575 99.65(8)
N1 Zn1 Cl1 7_575 111.56(4)
N1 Zn1 Cl1 . 111.56(4)
N1 Zn1 Cl2 7_575 105.48(4)
N1 Zn1 Cl2 . 105.48(4)
Cl1 Zn1 Cl2 . 120.83(3)

loop_
_geom_bond_atom_site_label_1
_geom_bond_atom_site_label_2
_geom_bond_site_symmetry_2
_geom_bond_distance
C1 N1 . 1.344(2)
C1 C2 . 1.377(2)
C1 H1 . 0.9300
C2 C3 . 1.391(3)
C2 C6 . 1.471(3)
C3 C4 . 1.374(3)
C3 H3 . 0.9300
C4 C5 . 1.380(3)
C4 H4 . 0.9300
C5 N1 . 1.336(2)
C5 H5 . 0.9300
C6 O1 . 1.203(2)
C6 H6 . 0.9300
Cl1 Zn1 . 2.1876(7)
Cl2 Zn1 . 2.2223(6)
N1 Zn1 . 2.0571(14)
Zn1 N1 7_575 2.0571(14)

loop_
_geom_hbond_atom_site_label_D
_geom_hbond_atom_site_label_H
_geom_hbond_atom_site_label_A
_geom_hbond_site_symmetry_A
_geom_hbond_distance_DH
_geom_hbond_distance_HA
_geom_hbond_distance_DA
_geom_hbond_angle_DHA
C3 H3 O1 5_765 0.93 2.49 3.342(2) 152.1
C4 H4 O1 2_664 0.93 2.66 3.562(2) 164.0
